data_4308651
loop_
_publ_author_name
'Satoshi Koizumi'
'Masayuki Nihei'
'Motohiro Nakano'
'Hiroki Oshio'

_publ_contact_author_name 'Hiroki Oshio'
_publ_section_title
;
Antiferromagnetic FeIII6 Ring and Single-Molecule Magnet MnII3MnIII4 Wheel
;
_journal_name_full 'Inorganic Chemistry'
_journal_page_first 1208
_journal_page_last 1210
_journal_paper_doi 10.1021/ic0484203
_journal_volume 44
_journal_year 2005
_chemical_formula_sum 'C80 H106 Cl14 Mn7 N12 O30'
_chemical_formula_weight 2596.69
_chemical_name_common (MnII3MnIII4L6).7C2H4Cl2
_chemical_name_systematic
;
?
;
_space_group_IT_number 14
_symmetry_cell_setting monoclinic
_symmetry_space_group_name_Hall '-P 2yn'
_symmetry_space_group_name_H-M 'P 1 21/n 1'
_atom_sites_solution_hydrogens geom
_atom_sites_solution_primary direct
_atom_sites_solution_secondary difmap
_audit_creation_method SHELXL-97
_cell_angle_alpha 90.00
_cell_angle_beta 101.434(5)
_cell_angle_gamma 90.00
_cell_formula_units_Z 2
_cell_length_a 17.240(4)
_cell_length_b 11.720(3)
_cell_length_c 27.789(7)
_cell_measurement_reflns_used 870
_cell_measurement_temperature 203.15
_cell_measurement_theta_max 19.95
_cell_measurement_theta_min 2.16
_cell_volume 5503(2)
_computing_cell_refinement 'Bruker SMART'
_computing_data_collection 'Bruker SMART'
_computing_data_reduction 'Bruker SAINT'
_computing_molecular_graphics 'Bruker SHELXTL'
_computing_publication_material 'Bruker SHELXTL'
_computing_structure_refinement 'SHELXL-97 (Sheldrick, 1997)'
_computing_structure_solution 'SHELXS-97 (Sheldrick, 1990)'
_diffrn_ambient_temperature 273(2)
_diffrn_measured_fraction_theta_full 0.993
_diffrn_measured_fraction_theta_max 0.993
_diffrn_measurement_device_type 'CCD area detector'
_diffrn_measurement_method 'phi and omega scans'
_diffrn_radiation_monochromator graphite
_diffrn_radiation_source 'fine-focus sealed tube'
_diffrn_radiation_type MoK\a
_diffrn_radiation_wavelength 0.71073
_diffrn_reflns_av_R_equivalents 0.0523
_diffrn_reflns_av_sigmaI/netI 0.0558
_diffrn_reflns_limit_h_max 16
_diffrn_reflns_limit_h_min -17
_diffrn_reflns_limit_k_max 11
_diffrn_reflns_limit_k_min -11
_diffrn_reflns_limit_l_max 23
_diffrn_reflns_limit_l_min -28
_diffrn_reflns_number 19295
_diffrn_reflns_theta_full 21.03
_diffrn_reflns_theta_max 21.03
_diffrn_reflns_theta_min 1.29
_exptl_absorpt_coefficient_mu 1.231
_exptl_absorpt_correction_T_max 1.00
_exptl_absorpt_correction_T_min 0.93
_exptl_absorpt_correction_type empirical
_exptl_absorpt_process_details SADABS
_exptl_crystal_colour 'dark red'
_exptl_crystal_density_diffrn 1.567
_exptl_crystal_density_meas 0
_exptl_crystal_density_method 'not measured'
_exptl_crystal_description block
_exptl_crystal_F_000 2198
_exptl_crystal_size_max 0.3
_exptl_crystal_size_mid 0.3
_exptl_crystal_size_min 0.2
_refine_diff_density_max 1.334
_refine_diff_density_min -0.678
_refine_diff_density_rms 0.122
_refine_ls_extinction_method none
_refine_ls_goodness_of_fit_ref 0.951
_refine_ls_hydrogen_treatment mixed
_refine_ls_matrix_type full
_refine_ls_number_parameters 736
_refine_ls_number_reflns 5880
_refine_ls_number_restraints 15
_refine_ls_restrained_S_all 0.954
_refine_ls_R_factor_all 0.0873
_refine_ls_R_factor_gt 0.0679
_refine_ls_shift/su_max 1.692
_refine_ls_shift/su_mean 0.070
_refine_ls_structure_factor_coef Fsqd
_refine_ls_weighting_details 'calc w=1/[\s^2^(Fo^2^)+(0.1581P)^2^+11.4342P] where P=(Fo^2^+2Fc^2^)/3'
_refine_ls_weighting_scheme calc
_refine_ls_wR_factor_gt 0.1922
_refine_ls_wR_factor_ref 0.2088
_reflns_number_gt 4585
_reflns_number_total 5880
_reflns_threshold_expression >2sigma(I)
_cod_data_source_file ic0484203si20041117_075813_1.cif
_cod_data_source_block '[MnII3MnIII4]'
_cod_depositor_comments
;
The following automatic conversions were performed:
_cell_measurement_temperature value '-70' changed to '203.15' -
converted between degrees Celsius(C) and Kelvins(K), value should be
numeric, permitted range [0.0;+inf] given in Kelvins(K) without
temperature units.
Automatic conversion script
Id: cif_fix_values 1391 2010-09-07 12:51:13Z saulius 

The following automatic conversions were performed:
'_symmetry_cell_setting' value 'Monoclinic' changed to 'monoclinic'
according to '/home/saulius/struct/CIF-dictionaries/cif_core.dic'
dictionary named 'cif_core.dic' version 2.4.1 from 2010-06-29.

Automatic conversion script
Id: cif_fix_enum 1527 2010-12-29 10:47:43Z saulius 
;
_cod_database_code 4308651

loop_
_symmetry_equiv_pos_as_xyz
'x, y, z'
'-x+1/2, y+1/2, -z+1/2'
'-x, -y, -z'
'x-1/2, -y-1/2, z-1/2'

loop_
_atom_site_label
_atom_site_type_symbol
_atom_site_fract_x
_atom_site_fract_y
_atom_site_fract_z
_atom_site_U_iso_or_equiv
_atom_site_adp_type
_atom_site_occupancy
_atom_site_symmetry_multiplicity
_atom_site_calc_flag
_atom_site_refinement_flags
_atom_site_disorder_assembly
_atom_site_disorder_group
Mn1 Mn 0.5000 0.5000 0.0000 0.0273(5) Uani 1 2 d S . .
Mn2 Mn 0.56170(6) 0.71427(9) 0.07291(4) 0.0269(4) Uani 1 1 d . . .
Mn3 Mn 0.42546(6) 0.54324(9) 0.09759(4) 0.0257(4) Uani 1 1 d . . .
Mn4 Mn 0.36795(7) 0.32884(9) 0.02698(4) 0.0273(4) Uani 1 1 d . . .
O1 O 0.6139(3) 0.5756(4) 0.03441(17) 0.0287(12) Uani 1 1 d . . .
O2 O 0.5200(3) 0.6132(4) 0.12657(18) 0.0359(14) Uani 1 1 d . . .
O3 O 0.4450(3) 0.6323(4) 0.03907(17) 0.0278(12) Uani 1 1 d . . .
O4 O 0.3344(3) 0.4594(4) 0.05969(18) 0.0301(13) Uani 1 1 d . . .
O5 O 0.4767(3) 0.3982(4) 0.06190(17) 0.0262(12) Uani 1 1 d . . .
O6 O 0.5867(3) 0.7840(4) 0.00769(18) 0.0333(13) Uani 1 1 d . . .
O7 O 0.5488(3) 0.8713(4) 0.1026(2) 0.0394(14) Uani 1 1 d . . .
O8 O 0.4095(3) 0.4895(4) 0.15895(19) 0.0370(14) Uani 1 1 d . . .
O9 O 0.2605(3) 0.2701(4) 0.01251(18) 0.0348(13) Uani 1 1 d . . .
O10 O 0.7024(4) 0.9015(6) 0.3248(2) 0.0619(19) Uani 1 1 d . . .
O11 O 0.5953(5) 0.9936(7) 0.3239(3) 0.081(2) Uani 1 1 d . . .
O12 O 0.1289(4) 0.6493(6) 0.2545(2) 0.0627(19) Uani 1 1 d . . .
O13 O 0.1588(4) 0.4873(6) 0.2911(2) 0.0598(18) Uani 1 1 d . . .
O14 O 0.1478(4) -0.1460(6) 0.1218(4) 0.085(3) Uani 1 1 d . . .
O15 O 0.0591(6) -0.1429(8) 0.0544(4) 0.120(4) Uani 1 1 d . . .
N1 N 0.6715(4) 0.6760(5) 0.1293(2) 0.0286(15) Uani 1 1 d . . .
N2 N 0.3284(3) 0.6717(5) 0.0940(2) 0.0273(15) Uani 1 1 d . . .
N3 N 0.4038(4) 0.1984(5) 0.0859(2) 0.0301(16) Uani 1 1 d . . .
N4 N 0.6394(5) 0.9405(7) 0.3025(3) 0.048(2) Uani 1 1 d . . .
N5 N 0.1697(4) 0.5635(8) 0.2619(3) 0.048(2) Uani 1 1 d . . .
N6 N 0.1198(5) -0.1070(8) 0.0809(4) 0.075(3) Uani 1 1 d . . .
C1 C 0.5712(5) 0.8874(6) 0.1504(3) 0.032(2) Uani 1 1 d . . .
C2 C 0.5209(5) 0.9425(7) 0.1766(3) 0.038(2) Uani 1 1 d . . .
H2 H 0.4718 0.9681 0.1600 0.045 Uiso 1 1 calc R . .
C3 C 0.5420(5) 0.9598(7) 0.2260(3) 0.040(2) Uani 1 1 d . . .
H3 H 0.5072 0.9946 0.2431 0.048 Uiso 1 1 calc R . .
C4 C 0.6166(5) 0.9242(7) 0.2505(3) 0.038(2) Uani 1 1 d . . .
C5 C 0.6687(5) 0.8699(7) 0.2258(3) 0.039(2) Uani 1 1 d . . .
H5 H 0.7183 0.8471 0.2428 0.046 Uiso 1 1 calc R . .
C6 C 0.6472(5) 0.8496(6) 0.1759(3) 0.032(2) Uani 1 1 d . . .
C7 C 0.7031(5) 0.7888(7) 0.1497(3) 0.037(2) Uani 1 1 d . . .
H7A H 0.7530 0.7769 0.1723 0.045 Uiso 1 1 calc R . .
H7B H 0.7132 0.8365 0.1231 0.045 Uiso 1 1 calc R . .
C8 C 0.7254(4) 0.6220(7) 0.1002(3) 0.034(2) Uani 1 1 d . . .
H8A H 0.7697 0.5870 0.1222 0.041 Uiso 1 1 calc R . .
H8B H 0.7462 0.6800 0.0813 0.041 Uiso 1 1 calc R . .
C9 C 0.6817(4) 0.5309(6) 0.0652(3) 0.0311(19) Uani 1 1 d . . .
H9A H 0.7171 0.5005 0.0453 0.037 Uiso 1 1 calc R . .
H9B H 0.6663 0.4686 0.0844 0.037 Uiso 1 1 calc R . .
C10 C 0.6542(5) 0.5990(7) 0.1682(3) 0.037(2) Uani 1 1 d . . .
H10A H 0.6883 0.6189 0.1992 0.045 Uiso 1 1 calc R . .
H10B H 0.6663 0.5211 0.1604 0.045 Uiso 1 1 calc R . .
C11 C 0.5675(4) 0.6055(7) 0.1739(3) 0.033(2) Uani 1 1 d . . .
H11A H 0.5536 0.5379 0.1905 0.039 Uiso 1 1 calc R . .
H11B H 0.5595 0.6719 0.1932 0.039 Uiso 1 1 calc R . .
C12 C 0.3525(4) 0.5125(7) 0.1832(3) 0.032(2) Uani 1 1 d . . .
C13 C 0.3362(5) 0.4308(7) 0.2165(3) 0.041(2) Uani 1 1 d . . .
H13 H 0.3660 0.3641 0.2211 0.049 Uiso 1 1 calc R . .
C14 C 0.2774(5) 0.4464(7) 0.2426(3) 0.045(2) Uani 1 1 d . . .
H14 H 0.2670 0.3914 0.2646 0.054 Uiso 1 1 calc R . .
C15 C 0.2343(5) 0.5458(7) 0.2353(3) 0.036(2) Uani 1 1 d . . .
C16 C 0.2487(5) 0.6278(6) 0.2036(3) 0.032(2) Uani 1 1 d . . .
H16 H 0.2179 0.6936 0.1994 0.039 Uiso 1 1 calc R . .
C17 C 0.3089(4) 0.6143(6) 0.1775(3) 0.0271(18) Uani 1 1 d . . .
C18 C 0.3283(5) 0.7085(6) 0.1449(3) 0.034(2) Uani 1 1 d . . .
H18A H 0.2900 0.7695 0.1440 0.041 Uiso 1 1 calc R . .
H18B H 0.3801 0.7391 0.1591 0.041 Uiso 1 1 calc R . .
C19 C 0.2519(4) 0.6200(6) 0.0691(3) 0.033(2) Uani 1 1 d . . .
H19A H 0.2381 0.6478 0.0357 0.040 Uiso 1 1 calc R . .
H19B H 0.2103 0.6425 0.0861 0.040 Uiso 1 1 calc R . .
C20 C 0.2585(4) 0.4887(6) 0.0689(3) 0.0314(19) Uani 1 1 d . . .
H20A H 0.2523 0.4582 0.1004 0.038 Uiso 1 1 calc R . .
H20B H 0.2173 0.4569 0.0436 0.038 Uiso 1 1 calc R . .
C21 C 0.3539(5) 0.7651(6) 0.0641(3) 0.0311(19) Uani 1 1 d . . .
H21A H 0.3955 0.8098 0.0841 0.037 Uiso 1 1 calc R . .
H21B H 0.3096 0.8153 0.0519 0.037 Uiso 1 1 calc R . .
C22 C 0.3839(5) 0.7126(6) 0.0214(3) 0.0315(19) Uani 1 1 d . . .
H22A H 0.3407 0.6746 -0.0004 0.038 Uiso 1 1 calc R . .
H22B H 0.4042 0.7720 0.0029 0.038 Uiso 1 1 calc R . .
C23 C 0.2296(4) 0.1813(6) 0.0303(3) 0.0301(19) Uani 1 1 d . . .
C24 C 0.1595(5) 0.1341(8) 0.0028(3) 0.046(2) Uani 1 1 d . . .
H24 H 0.1370 0.1668 -0.0272 0.056 Uiso 1 1 calc R . .
C25 C 0.1242(6) 0.0426(8) 0.0187(4) 0.053(3) Uani 1 1 d . . .
H25 H 0.0780 0.0132 -0.0003 0.064 Uiso 1 1 calc R . .
C26 C 0.1568(5) -0.0074(7) 0.0632(4) 0.050(3) Uani 1 1 d . . .
C27 C 0.2257(5) 0.0332(7) 0.0915(3) 0.045(2) Uani 1 1 d . . .
H27 H 0.2480 -0.0029 0.1208 0.054 Uiso 1 1 calc R . .
C28 C 0.2630(5) 0.1310(7) 0.0757(3) 0.035(2) Uani 1 1 d . . .
C29 C 0.3345(5) 0.1794(7) 0.1097(3) 0.039(2) Uani 1 1 d . . .
H29A H 0.3200 0.2515 0.1226 0.046 Uiso 1 1 calc R . .
H29B H 0.3500 0.1278 0.1372 0.046 Uiso 1 1 calc R . .
C30 C 0.4703(4) 0.2499(6) 0.1207(3) 0.0313(19) Uani 1 1 d . . .
H30A H 0.5015 0.1905 0.1397 0.038 Uiso 1 1 calc R . .
H30B H 0.4501 0.2999 0.1432 0.038 Uiso 1 1 calc R . .
C31 C 0.5223(4) 0.3182(7) 0.0922(3) 0.034(2) Uani 1 1 d . . .
H31A H 0.5638 0.3568 0.1151 0.041 Uiso 1 1 calc R . .
H31B H 0.5471 0.2667 0.0724 0.041 Uiso 1 1 calc R . .
C32 C 0.4283(5) 0.0941(6) 0.0617(3) 0.040(2) Uani 1 1 d . . .
H32A H 0.4052 0.0271 0.0738 0.048 Uiso 1 1 calc R . .
H32B H 0.4854 0.0865 0.0699 0.048 Uiso 1 1 calc R . .
C33 C 0.5983(5) 0.8979(7) -0.0073(3) 0.036(2) Uani 1 1 d . . .
H33A H 0.6538 0.9183 0.0019 0.043 Uiso 1 1 calc R . .
H33B H 0.5681 0.9504 0.0087 0.043 Uiso 1 1 calc R . .
Cl1 Cl 0.8983(2) 0.4175(3) 0.04439(13) 0.1018(11) Uani 1 1 d D . .
Cl2 Cl 1.0644(13) 0.531(2) 0.1097(12) 0.152(15) Uani 0.50 1 d PD . .
Cl2' Cl 1.0689(12) 0.5326(19) 0.1085(13) 0.151(14) Uani 0.50 1 d PD . .
C1S C 0.914(2) 0.557(2) 0.0649(12) 0.057(10) Uani 0.50 1 d PD . .
C1S' C 0.914(5) 0.569(4) 0.0439(17) 0.12(2) Uani 0.50 1 d P . .
C2S C 0.993(3) 0.591(3) 0.0608(15) 0.075(16) Uani 0.50 1 d PD . .
C2S' C 0.989(3) 0.619(5) 0.077(2) 0.15(3) Uani 0.50 1 d PD . .
Cl3 Cl 0.0776(14) 0.118(3) 0.8706(8) 0.182(11) Uani 0.50 1 d PD . .
Cl3' Cl 0.0912(9) 0.149(2) 0.8624(8) 0.134(7) Uani 0.50 1 d PD . .
Cl4 Cl 0.1102(7) 0.1888(18) 0.7447(6) 0.141(8) Uani 0.50 1 d PD . .
Cl4' Cl 0.1006(12) 0.1412(15) 0.7546(6) 0.138(7) Uani 0.50 1 d PD . .
C3S C 0.002(2) 0.155(5) 0.8209(18) 0.11(2) Uani 0.50 1 d PD . .
C3S' C 0.019(2) 0.209(4) 0.8164(12) 0.093(16) Uani 0.50 1 d PD . .
C4S C 0.030(2) 0.201(7) 0.774(2) 0.15(3) Uani 0.50 1 d PD . .
C4S' C 0.053(2) 0.244(3) 0.7826(18) 0.089(17) Uani 0.50 1 d PD . .
Cl5 Cl 0.1905(4) 0.3373(5) 0.6871(3) 0.0857(18) Uani 0.50 1 d PD . .
Cl6 Cl 0.2855(7) 0.3802(8) 0.5568(3) 0.160(5) Uani 0.50 1 d PD . .
C5S C 0.233(2) 0.382(2) 0.6355(11) 0.47(7) Uani 0.50 1 d PD . .
C6S C 0.1942(10) 0.4102(12) 0.5856(7) 0.072(10) Uani 0.50 1 d PD . .
Cl7 Cl 0.9985(5) 0.8227(5) 0.7887(2) 0.198(3) Uani 1 1 d D . .
Cl8 Cl 0.8355(3) 0.7331(5) 0.83227(19) 0.1567(18) Uani 1 1 d D . .
C7S C 0.9937(19) 0.761(3) 0.8440(10) 0.142(13) Uani 0.50 1 d PD . .
C7S' C 0.956(3) 0.871(3) 0.8385(19) 0.82(13) Uani 0.50 1 d PD . .
C8S C 0.9290(10) 0.7830(18) 0.8690(7) 0.152(7) Uani 1 1 d D . .

loop_
_atom_site_aniso_label
_atom_site_aniso_U_11
_atom_site_aniso_U_22
_atom_site_aniso_U_33
_atom_site_aniso_U_23
_atom_site_aniso_U_13
_atom_site_aniso_U_12
Mn1 0.0320(10) 0.0242(10) 0.0293(10) -0.0014(7) 0.0145(8) -0.0033(7)
Mn2 0.0306(7) 0.0262(7) 0.0255(7) -0.0013(5) 0.0099(5) -0.0020(5)
Mn3 0.0262(7) 0.0263(7) 0.0271(7) -0.0011(5) 0.0111(5) -0.0003(5)
Mn4 0.0330(7) 0.0233(7) 0.0283(7) -0.0007(5) 0.0129(6) -0.0002(5)
O1 0.031(3) 0.030(3) 0.025(3) -0.001(2) 0.006(2) 0.003(2)
O2 0.034(3) 0.047(4) 0.026(3) 0.005(2) 0.004(3) -0.009(3)
O3 0.028(3) 0.030(3) 0.028(3) -0.002(2) 0.012(2) -0.003(2)
O4 0.027(3) 0.028(3) 0.037(3) -0.006(2) 0.012(2) 0.001(2)
O5 0.030(3) 0.024(3) 0.027(3) 0.004(2) 0.011(2) 0.000(2)
O6 0.050(3) 0.020(3) 0.033(3) 0.006(2) 0.017(3) 0.001(2)
O7 0.047(4) 0.037(3) 0.033(4) -0.003(3) 0.007(3) 0.008(3)
O8 0.040(3) 0.040(3) 0.035(3) 0.002(3) 0.018(3) 0.006(3)
O9 0.040(3) 0.032(3) 0.034(3) -0.001(3) 0.010(3) -0.005(3)
O10 0.071(5) 0.069(5) 0.038(4) -0.010(3) -0.009(4) 0.006(4)
O11 0.086(6) 0.111(6) 0.050(5) -0.026(4) 0.022(4) 0.015(5)
O12 0.068(5) 0.057(4) 0.078(5) 0.000(4) 0.049(4) 0.022(4)
O13 0.059(4) 0.073(5) 0.059(4) -0.003(4) 0.041(4) -0.010(3)
O14 0.061(5) 0.068(5) 0.126(7) 0.055(5) 0.021(5) -0.002(4)
O15 0.090(7) 0.100(7) 0.161(9) 0.039(6) 0.002(7) -0.062(6)
N1 0.032(4) 0.034(4) 0.022(4) 0.003(3) 0.009(3) 0.000(3)
N2 0.030(4) 0.024(4) 0.030(4) 0.001(3) 0.011(3) 0.005(3)
N3 0.036(4) 0.024(4) 0.034(4) -0.004(3) 0.015(3) -0.006(3)
N4 0.059(6) 0.051(5) 0.033(5) -0.016(4) 0.012(5) -0.001(4)
N5 0.051(5) 0.063(6) 0.040(5) -0.008(4) 0.032(4) -0.016(5)
N6 0.039(6) 0.060(6) 0.125(9) 0.009(6) 0.017(6) -0.020(5)
C1 0.043(5) 0.028(5) 0.030(5) 0.003(4) 0.016(4) -0.003(4)
C2 0.041(5) 0.041(5) 0.030(5) 0.000(4) 0.007(4) 0.002(4)
C3 0.044(6) 0.038(5) 0.043(6) -0.013(4) 0.021(5) 0.005(4)
C4 0.048(6) 0.041(5) 0.024(5) -0.010(4) 0.005(4) 0.001(4)
C5 0.040(5) 0.037(5) 0.036(6) -0.006(4) 0.000(4) -0.005(4)
C6 0.040(5) 0.026(5) 0.032(5) -0.007(4) 0.009(4) -0.013(4)
C7 0.034(5) 0.043(5) 0.035(5) -0.011(4) 0.006(4) -0.006(4)
C8 0.034(5) 0.039(5) 0.032(5) 0.007(4) 0.012(4) 0.007(4)
C9 0.030(5) 0.033(5) 0.034(5) 0.001(4) 0.013(4) 0.006(4)
C10 0.033(5) 0.041(5) 0.036(5) 0.003(4) 0.002(4) 0.009(4)
C11 0.039(5) 0.035(5) 0.025(5) 0.006(4) 0.008(4) -0.005(4)
C12 0.032(5) 0.043(5) 0.024(5) -0.005(4) 0.011(4) -0.001(4)
C13 0.049(5) 0.039(5) 0.040(5) 0.006(4) 0.022(5) 0.008(4)
C14 0.058(6) 0.044(6) 0.039(5) 0.009(4) 0.027(5) -0.007(5)
C15 0.035(5) 0.037(5) 0.039(5) -0.005(4) 0.016(4) -0.005(4)
C16 0.040(5) 0.025(4) 0.040(5) -0.008(4) 0.025(4) -0.001(4)
C17 0.032(5) 0.019(4) 0.032(5) -0.002(3) 0.011(4) 0.000(4)
C18 0.038(5) 0.029(5) 0.037(5) -0.005(4) 0.015(4) 0.004(4)
C19 0.024(4) 0.036(5) 0.040(5) -0.003(4) 0.011(4) 0.004(4)
C20 0.026(5) 0.036(5) 0.035(5) -0.010(4) 0.014(4) -0.008(4)
C21 0.033(5) 0.022(4) 0.041(5) 0.001(4) 0.013(4) 0.006(4)
C22 0.034(5) 0.031(5) 0.030(5) 0.011(4) 0.008(4) 0.012(4)
C23 0.025(5) 0.024(5) 0.044(5) 0.001(4) 0.012(4) -0.003(4)
C24 0.045(6) 0.049(6) 0.043(6) 0.005(5) 0.004(5) -0.009(5)
C25 0.046(6) 0.049(6) 0.061(7) -0.002(5) 0.004(5) -0.011(5)
C26 0.041(6) 0.034(5) 0.079(8) 0.003(5) 0.018(6) -0.017(5)
C27 0.051(6) 0.036(5) 0.052(6) 0.012(4) 0.022(5) 0.008(5)
C28 0.031(5) 0.030(5) 0.046(6) -0.004(4) 0.012(4) -0.008(4)
C29 0.047(5) 0.033(5) 0.039(5) 0.010(4) 0.019(4) 0.002(4)
C30 0.034(5) 0.031(5) 0.031(5) 0.009(4) 0.012(4) 0.009(4)
C31 0.027(5) 0.037(5) 0.038(5) -0.005(4) 0.005(4) 0.005(4)
C32 0.054(6) 0.020(5) 0.049(6) 0.000(4) 0.018(4) -0.003(4)
C33 0.040(5) 0.034(5) 0.038(5) -0.001(4) 0.020(4) 0.004(4)
Cl1 0.096(2) 0.109(3) 0.093(2) 0.001(2) 0.000(2) -0.011(2)
Cl2 0.046(13) 0.18(2) 0.21(3) 0.055(17) -0.021(13) -0.062(12)
Cl2' 0.085(13) 0.111(14) 0.27(4) 0.039(15) 0.078(16) 0.012(10)
C1S 0.037(15) 0.078(19) 0.06(2) 0.031(16) 0.010(15) 0.005(12)
C1S' 0.19(5) 0.09(3) 0.08(4) 0.00(2) 0.02(3) 0.02(3)
C2S 0.11(4) 0.031(17) 0.09(3) -0.006(17) 0.05(3) -0.022(19)
C2S' 0.12(4) 0.11(4) 0.20(6) -0.02(4) 0.00(4) -0.01(3)
Cl3 0.189(19) 0.27(2) 0.079(10) -0.024(13) 0.005(10) 0.060(16)
Cl3' 0.051(5) 0.252(17) 0.095(9) 0.052(8) 0.004(5) 0.003(6)
Cl4 0.059(7) 0.24(2) 0.111(9) -0.016(10) -0.014(6) 0.037(9)
Cl4' 0.158(13) 0.156(11) 0.104(10) -0.084(10) 0.037(8) -0.040(9)
C3S 0.05(2) 0.15(4) 0.13(4) 0.05(3) -0.01(2) -0.01(2)
C3S' 0.09(3) 0.15(4) 0.05(2) 0.00(2) 0.018(18) 0.01(3)
C4S 0.03(2) 0.24(7) 0.17(5) -0.01(5) -0.03(3) 0.01(3)
C4S' 0.03(2) 0.08(2) 0.15(5) 0.04(2) 0.00(2) 0.014(18)
Cl5 0.077(4) 0.064(4) 0.118(5) 0.007(3) 0.024(4) 0.022(3)
Cl6 0.245(12) 0.130(7) 0.077(5) 0.053(5) -0.039(6) -0.099(8)
C5S 0.92(15) 0.015(17) 0.73(12) -0.05(4) 0.76(13) -0.12(4)
C6S 0.065(14) 0.000(8) 0.096(17) 0.007(9) -0.118(15) -0.009(8)
Cl7 0.295(8) 0.184(5) 0.146(4) 0.035(4) 0.122(5) 0.036(5)
Cl8 0.123(4) 0.197(5) 0.152(4) -0.021(4) 0.030(3) -0.006(3)
C7S 0.12(3) 0.18(4) 0.13(3) 0.05(2) 0.04(2) 0.07(3)
C7S' 0.65(12) 0.19(4) 2.0(4) 0.38(11) 1.2(2) 0.22(6)
C8S 0.111(13) 0.19(2) 0.147(16) -0.044(14) 0.012(12) 0.011(13)

loop_
_atom_type_symbol
_atom_type_description
_atom_type_scat_dispersion_real
_atom_type_scat_dispersion_imag
_atom_type_scat_source
C C 0.0033 0.0016 'International Tables Vol C Tables 4.2.6.8 and 6.1.1.4'
H H 0.0000 0.0000 'International Tables Vol C Tables 4.2.6.8 and 6.1.1.4'
N N 0.0061 0.0033 'International Tables Vol C Tables 4.2.6.8 and 6.1.1.4'
O O 0.0106 0.0060 'International Tables Vol C Tables 4.2.6.8 and 6.1.1.4'
Cl Cl 0.1484 0.1585 'International Tables Vol C Tables 4.2.6.8 and 6.1.1.4'
Mn Mn 0.3368 0.7283 'International Tables Vol C Tables 4.2.6.8 and 6.1.1.4'

loop_
_geom_angle_atom_site_label_1
_geom_angle_atom_site_label_2
_geom_angle_atom_site_label_3
_geom_angle
_geom_angle_site_symmetry_1
_geom_angle_site_symmetry_3
_geom_angle_publ_flag
O5 Mn1 O5 180.00(14) 3_665 . ?
O5 Mn1 O1 80.51(17) 3_665 . ?
O5 Mn1 O1 99.49(17) . . ?
O5 Mn1 O1 99.49(17) 3_665 3_665 ?
O5 Mn1 O1 80.51(17) . 3_665 ?
O1 Mn1 O1 180.0(3) . 3_665 ?
O5 Mn1 O3 99.57(17) 3_665 . ?
O5 Mn1 O3 80.43(17) . . ?
O1 Mn1 O3 86.35(17) . . ?
O1 Mn1 O3 93.65(17) 3_665 . ?
O5 Mn1 O3 80.43(17) 3_665 3_665 ?
O5 Mn1 O3 99.57(17) . 3_665 ?
O1 Mn1 O3 93.65(17) . 3_665 ?
O1 Mn1 O3 86.35(17) 3_665 3_665 ?
O3 Mn1 O3 180.0(2) . 3_665 ?
O5 Mn1 Mn4 40.02(12) 3_665 3_665 ?
O5 Mn1 Mn4 139.98(12) . 3_665 ?
O1 Mn1 Mn4 40.48(12) . 3_665 ?
O1 Mn1 Mn4 139.52(12) 3_665 3_665 ?
O3 Mn1 Mn4 93.94(12) . 3_665 ?
O3 Mn1 Mn4 86.06(12) 3_665 3_665 ?
O5 Mn1 Mn4 139.98(12) 3_665 . ?
O5 Mn1 Mn4 40.02(12) . . ?
O1 Mn1 Mn4 139.52(12) . . ?
O1 Mn1 Mn4 40.48(12) 3_665 . ?
O3 Mn1 Mn4 86.06(12) . . ?
O3 Mn1 Mn4 93.94(12) 3_665 . ?
Mn4 Mn1 Mn4 180.00(4) 3_665 . ?
O7 Mn2 O6 93.2(2) . . ?
O7 Mn2 O2 97.9(2) . . ?
O6 Mn2 O2 165.6(2) . . ?
O7 Mn2 O1 159.2(2) . . ?
O6 Mn2 O1 72.52(18) . . ?
O2 Mn2 O1 98.91(19) . . ?
O7 Mn2 N1 92.4(2) . . ?
O6 Mn2 N1 112.9(2) . . ?
O2 Mn2 N1 75.9(2) . . ?
O1 Mn2 N1 79.9(2) . . ?
O7 Mn2 O3 113.0(2) . . ?
O6 Mn2 O3 97.12(19) . . ?
O2 Mn2 O3 70.12(18) . . ?
O1 Mn2 O3 84.34(17) . . ?
N1 Mn2 O3 139.6(2) . . ?
O2 Mn3 O8 91.6(2) . . ?
O2 Mn3 O4 171.3(2) . . ?
O8 Mn3 O4 94.2(2) . . ?
O2 Mn3 O3 81.3(2) . . ?
O8 Mn3 O3 168.1(2) . . ?
O4 Mn3 O3 94.0(2) . . ?
O2 Mn3 N2 107.8(2) . . ?
O8 Mn3 N2 91.3(2) . . ?
O4 Mn3 N2 78.6(2) . . ?
O3 Mn3 N2 81.9(2) . . ?
O2 Mn3 O5 97.9(2) . . ?
O8 Mn3 O5 106.8(2) . . ?
O4 Mn3 O5 74.16(19) . . ?
O3 Mn3 O5 83.79(18) . . ?
N2 Mn3 O5 148.1(2) . . ?
O2 Mn3 Mn4 138.22(17) . . ?
O8 Mn3 Mn4 101.98(17) . . ?
O4 Mn3 Mn4 33.80(14) . . ?
O3 Mn3 Mn4 89.61(14) . . ?
N2 Mn3 Mn4 111.14(16) . . ?
O5 Mn3 Mn4 40.36(12) . . ?
O6 Mn4 O4 171.0(2) 3_665 . ?
O6 Mn4 O9 96.9(2) 3_665 . ?
O4 Mn4 O9 90.9(2) . . ?
O6 Mn4 O5 94.9(2) 3_665 . ?
O4 Mn4 O5 78.37(19) . . ?
O9 Mn4 O5 164.1(2) . . ?
O6 Mn4 O1 79.5(2) 3_665 3_665 ?
O4 Mn4 O1 93.8(2) . 3_665 ?
O9 Mn4 O1 107.9(2) . 3_665 ?
O5 Mn4 O1 84.64(18) . 3_665 ?
O6 Mn4 N3 79.2(2) 3_665 . ?
O4 Mn4 N3 105.2(2) . . ?
O9 Mn4 N3 91.3(2) . . ?
O5 Mn4 N3 80.5(2) . . ?
O1 Mn4 N3 152.8(2) 3_665 . ?
O6 Mn4 Mn3 138.29(16) 3_665 . ?
O4 Mn4 Mn3 34.70(14) . . ?
O9 Mn4 Mn3 124.63(15) . . ?
O5 Mn4 Mn3 43.67(13) . . ?
O1 Mn4 Mn3 90.09(13) 3_665 . ?
N3 Mn4 Mn3 94.59(15) . . ?
O6 Mn4 Mn1 86.27(15) 3_665 . ?
O4 Mn4 Mn1 84.71(15) . . ?
O9 Mn4 Mn1 149.18(16) . . ?
O5 Mn4 Mn1 42.30(12) . . ?
O1 Mn4 Mn1 42.34(13) 3_665 . ?
N3 Mn4 Mn1 119.29(16) . . ?
Mn3 Mn4 Mn1 60.74(3) . . ?
C9 O1 Mn4 116.8(4) . 3_665 ?
C9 O1 Mn1 132.7(4) . . ?
Mn4 O1 Mn1 97.17(19) 3_665 . ?
C9 O1 Mn2 110.2(4) . . ?
Mn4 O1 Mn2 98.0(2) 3_665 . ?
Mn1 O1 Mn2 95.26(18) . . ?
C11 O2 Mn3 132.4(4) . . ?
C11 O2 Mn2 118.3(4) . . ?
Mn3 O2 Mn2 109.2(2) . . ?
C22 O3 Mn3 112.9(4) . . ?
C22 O3 Mn1 130.8(4) . . ?
Mn3 O3 Mn1 100.9(2) . . ?
C22 O3 Mn2 113.6(4) . . ?
Mn3 O3 Mn2 99.3(2) . . ?
Mn1 O3 Mn2 94.00(18) . . ?
C20 O4 Mn4 130.5(4) . . ?
C20 O4 Mn3 116.5(4) . . ?
Mn4 O4 Mn3 111.5(2) . . ?
C31 O5 Mn4 111.4(4) . . ?
C31 O5 Mn1 132.1(4) . . ?
Mn4 O5 Mn1 97.68(19) . . ?
C31 O5 Mn3 118.0(4) . . ?
Mn4 O5 Mn3 95.97(19) . . ?
Mn1 O5 Mn3 94.82(18) . . ?
C33 O6 Mn4 114.2(4) . 3_665 ?
C33 O6 Mn2 132.8(4) . . ?
Mn4 O6 Mn2 110.0(2) 3_665 . ?
C1 O7 Mn2 120.0(5) . . ?
C12 O8 Mn3 130.4(5) . . ?
C23 O9 Mn4 130.2(5) . . ?
C10 N1 C8 112.0(6) . . ?
C10 N1 C7 111.8(6) . . ?
C8 N1 C7 111.2(6) . . ?
C10 N1 Mn2 111.5(4) . . ?
C8 N1 Mn2 103.6(4) . . ?
C7 N1 Mn2 106.3(4) . . ?
C18 N2 C19 113.2(6) . . ?
C18 N2 C21 112.1(6) . . ?
C19 N2 C21 111.7(6) . . ?
C18 N2 Mn3 107.2(4) . . ?
C19 N2 Mn3 109.4(4) . . ?
C21 N2 Mn3 102.6(4) . . ?
C30 N3 C29 111.0(6) . . ?
C30 N3 C32 112.1(6) . . ?
C29 N3 C32 113.6(6) . . ?
C30 N3 Mn4 105.4(4) . . ?
C29 N3 Mn4 107.3(5) . . ?
C32 N3 Mn4 106.9(4) . . ?
O11 N4 O10 121.1(7) . . ?
O11 N4 C4 119.1(8) . . ?
O10 N4 C4 119.9(8) . . ?
O12 N5 O13 122.8(7) . . ?
O12 N5 C15 120.1(8) . . ?
O13 N5 C15 117.0(8) . . ?
O15 N6 O14 123.9(9) . . ?
O15 N6 C26 116.6(10) . . ?
O14 N6 C26 119.3(9) . . ?
O7 C1 C2 120.1(7) . . ?
O7 C1 C6 120.7(7) . . ?
C2 C1 C6 119.1(7) . . ?
C3 C2 C1 121.6(8) . . ?
C2 C3 C4 118.9(7) . . ?
C3 C4 C5 121.3(7) . . ?
C3 C4 N4 119.7(8) . . ?
C5 C4 N4 119.0(8) . . ?
C6 C5 C4 120.2(8) . . ?
C5 C6 C1 118.8(7) . . ?
C5 C6 C7 119.8(7) . . ?
C1 C6 C7 121.4(7) . . ?
C6 C7 N1 112.5(6) . . ?
N1 C8 C9 111.0(6) . . ?
O1 C9 C8 111.7(6) . . ?
N1 C10 C11 112.6(6) . . ?
O2 C11 C10 107.7(6) . . ?
O8 C12 C13 117.7(7) . . ?
O8 C12 C17 123.4(7) . . ?
C13 C12 C17 118.9(7) . . ?
C14 C13 C12 121.7(8) . . ?
C13 C14 C15 118.0(8) . . ?
C16 C15 C14 122.2(7) . . ?
C16 C15 N5 118.6(8) . . ?
C14 C15 N5 119.2(8) . . ?
C15 C16 C17 120.6(7) . . ?
C16 C17 C12 118.6(7) . . ?
C16 C17 C18 120.6(7) . . ?
C12 C17 C18 120.8(7) . . ?
N2 C18 C17 113.8(6) . . ?
N2 C19 C20 110.4(6) . . ?
O4 C20 C19 108.2(6) . . ?
N2 C21 C22 108.8(6) . . ?
O3 C22 C21 110.0(6) . . ?
O9 C23 C28 123.1(7) . . ?
O9 C23 C24 118.4(7) . . ?
C28 C23 C24 118.5(7) . . ?
C25 C24 C23 121.9(8) . . ?
C24 C25 C26 120.0(8) . . ?
C25 C26 C27 121.1(8) . . ?
C25 C26 N6 120.8(9) . . ?
C27 C26 N6 118.0(9) . . ?
C26 C27 C28 119.6(8) . . ?
C23 C28 C27 118.9(7) . . ?
C23 C28 C29 122.8(7) . . ?
C27 C28 C29 118.1(7) . . ?
N3 C29 C28 113.9(6) . . ?
N3 C30 C31 109.5(6) . . ?
O5 C31 C30 110.2(6) . . ?
N3 C32 C33 110.3(6) . 3_665 ?
O6 C33 C32 108.8(6) . 3_665 ?
C1S Cl1 C1S' 19.4(18) . . ?
C2S Cl2 C2S' 19(3) . . ?
C2S Cl2' C2S' 19(3) . . ?
C1S' C1S C2S' 87(9) . . ?
C1S' C1S C2S 72(10) . . ?
C2S' C1S C2S 23(4) . . ?
C1S' C1S Cl1 86(7) . . ?
C2S' C1S Cl1 128(3) . . ?
C2S C1S Cl1 109(2) . . ?
C1S C1S' C2S' 70(9) . . ?
C1S C1S' C2S 84(10) . . ?
C2S' C1S' C2S 22(4) . . ?
C1S C1S' Cl1 75(7) . . ?
C2S' C1S' Cl1 119(4) . . ?
C2S C1S' Cl1 109(4) . . ?
C1S' C2S C1S 24(2) . . ?
C1S' C2S Cl2' 135(3) . . ?
C1S C2S Cl2' 113(3) . . ?
C1S' C2S Cl2 132(3) . . ?
C1S C2S Cl2 111(3) . . ?
Cl2' C2S Cl2 2.9(19) . . ?
C1S' C2S' C1S 23(2) . . ?
C1S' C2S' Cl2' 123(4) . . ?
C1S C2S' Cl2' 113(4) . . ?
C1S' C2S' Cl2 122(4) . . ?
C1S C2S' Cl2 111(4) . . ?
Cl2' C2S' Cl2 2.8(19) . . ?
Cl3' Cl3 C3S 79(5) . . ?
Cl3' Cl3 C3S' 59(4) . . ?
C3S Cl3 C3S' 21.5(19) . . ?
Cl3 Cl3' C3S' 107(5) . . ?
Cl3 Cl3' C3S 84(4) . . ?
C3S' Cl3' C3S 24(2) . . ?
Cl4' Cl4 C4S' 80(3) . . ?
Cl4' Cl4 C4S 65(4) . . ?
C4S' Cl4 C4S 22(2) . . ?
Cl4 Cl4' C4S 93(4) . . ?
Cl4 Cl4' C4S' 77(3) . . ?
C4S Cl4' C4S' 22(2) . . ?
C3S' C3S C4S 50(6) . . ?
C3S' C3S C4S' 31(6) . . ?
C4S C3S C4S' 20(2) . . ?
C3S' C3S Cl3 95(5) . . ?
C4S C3S Cl3 116(3) . . ?
C4S' C3S Cl3 103(3) . . ?
C3S' C3S Cl3' 79(4) . . ?
C4S C3S Cl3' 101(3) . . ?
C4S' C3S Cl3' 87(3) . . ?
Cl3 C3S Cl3' 16.8(15) . . ?
C3S C3S' C4S' 132(9) . . ?
C3S C3S' C4S 104(9) . . ?
C4S' C3S' C4S 30(3) . . ?
C3S C3S' Cl3' 77(4) . . ?
C4S' C3S' Cl3' 108(3) . . ?
C4S C3S' Cl3' 116(4) . . ?
C3S C3S' Cl3 63(4) . . ?
C4S' C3S' Cl3 120(3) . . ?
C4S C3S' Cl3 122(4) . . ?
Cl3' C3S' Cl3 14.4(12) . . ?
C4S' C4S C3S' 77(7) . . ?
C4S' C4S C3S 103(9) . . ?
C3S' C4S C3S 26(4) . . ?
C4S' C4S Cl4' 91(5) . . ?
C3S' C4S Cl4' 129(5) . . ?
C3S C4S Cl4' 121(5) . . ?
C4S' C4S Cl4 76(5) . . ?
C3S' C4S Cl4 138(4) . . ?
C3S C4S Cl4 140(5) . . ?
Cl4' C4S Cl4 22.1(13) . . ?
C4S C4S' C3S' 72(7) . . ?
C4S C4S' Cl4 82(5) . . ?
C3S' C4S' Cl4 138(3) . . ?
C4S C4S' C3S 57(8) . . ?
C3S' C4S' C3S 17(3) . . ?
Cl4 C4S' C3S 123(3) . . ?
C4S C4S' Cl4' 67(5) . . ?
C3S' C4S' Cl4' 117(3) . . ?
Cl4 C4S' Cl4' 22.0(12) . . ?
C3S C4S' Cl4' 101(3) . . ?
C6S C5S Cl5 129(3) . . ?
C5S C6S Cl6 95.2(17) . . ?
C7S Cl7 C7S' 48.4(16) . . ?
C7S' C7S C8S 61.1(14) . . ?
C7S' C7S Cl7 68.3(18) . . ?
C8S C7S Cl7 122.3(19) . . ?
C7S C7S' C8S 59.9(16) . . ?
C7S C7S' Cl7 63.2(14) . . ?
C8S C7S' Cl7 117(2) . . ?
C7S C8S C7S' 59.0(19) . . ?
C7S C8S Cl8 111(2) . . ?
C7S' C8S Cl8 104(3) . . ?

loop_
_geom_bond_atom_site_label_1
_geom_bond_atom_site_label_2
_geom_bond_distance
_geom_bond_site_symmetry_2
_geom_bond_publ_flag
Mn1 O5 2.195(5) 3_665 ?
Mn1 O5 2.195(4) . ?
Mn1 O1 2.194(5) . ?
Mn1 O1 2.194(5) 3_665 ?
Mn1 O3 2.211(5) . ?
Mn1 O3 2.211(5) 3_665 ?
Mn1 Mn4 3.2319(12) 3_665 ?
Mn1 Mn4 3.2319(12) . ?
Mn2 O7 2.048(5) . ?
Mn2 O6 2.110(5) . ?
Mn2 O2 2.137(5) . ?
Mn2 O1 2.231(5) . ?
Mn2 N1 2.251(6) . ?
Mn2 O3 2.259(5) . ?
Mn3 O2 1.859(5) . ?
Mn3 O8 1.889(5) . ?
Mn3 O4 1.971(5) . ?
Mn3 O3 2.017(5) . ?
Mn3 N2 2.239(6) . ?
Mn3 O5 2.237(5) . ?
Mn3 Mn4 3.2212(16) . ?
Mn4 O6 1.894(5) 3_665 ?
Mn4 O4 1.926(5) . ?
Mn4 O9 1.942(5) . ?
Mn4 O5 2.097(5) . ?
Mn4 O1 2.115(5) 3_665 ?
Mn4 N3 2.236(6) . ?
O1 C9 1.406(9) . ?
O1 Mn4 2.115(5) 3_665 ?
O2 C11 1.408(9) . ?
O3 C22 1.426(9) . ?
O4 C20 1.424(8) . ?
O5 C31 1.394(9) . ?
O6 C33 1.424(9) . ?
O6 Mn4 1.894(5) 3_665 ?
O7 C1 1.320(9) . ?
O8 C12 1.324(9) . ?
O9 C23 1.310(9) . ?
O10 N4 1.228(9) . ?
O11 N4 1.224(9) . ?
O12 N5 1.222(9) . ?
O13 N5 1.246(9) . ?
O14 N6 1.230(11) . ?
O15 N6 1.228(11) . ?
N1 C10 1.484(10) . ?
N1 C8 1.490(9) . ?
N1 C7 1.498(10) . ?
N2 C18 1.477(9) . ?
N2 C19 1.491(9) . ?
N2 C21 1.494(9) . ?
N3 C30 1.474(10) . ?
N3 C29 1.492(10) . ?
N3 C32 1.496(10) . ?
N4 C4 1.431(10) . ?
N5 C15 1.468(10) . ?
N6 C26 1.461(12) . ?
C1 C2 1.397(11) . ?
C1 C6 1.430(11) . ?
C2 C3 1.364(11) . ?
C3 C4 1.395(11) . ?
C4 C5 1.389(11) . ?
C5 C6 1.383(11) . ?
C6 C7 1.499(11) . ?
C8 C9 1.536(11) . ?
C10 C11 1.537(11) . ?
C12 C13 1.399(11) . ?
C12 C17 1.403(11) . ?
C13 C14 1.369(11) . ?
C14 C15 1.375(12) . ?
C15 C16 1.359(11) . ?
C16 C17 1.388(10) . ?
C17 C18 1.508(10) . ?
C19 C20 1.543(11) . ?
C21 C22 1.516(10) . ?
C23 C28 1.407(11) . ?
C23 C24 1.409(11) . ?
C24 C25 1.351(12) . ?
C25 C26 1.384(13) . ?
C26 C27 1.374(12) . ?
C27 C28 1.426(11) . ?
C28 C29 1.508(11) . ?
C30 C31 1.535(10) . ?
C32 C33 1.494(11) 3_665 ?
C33 C32 1.494(11) 3_665 ?
Cl1 C1S 1.74(3) . ?
Cl1 C1S' 1.79(5) . ?
Cl2 C2S 1.78(3) . ?
Cl2 C2S' 1.76(5) . ?
Cl2' C2S 1.80(6) . ?
Cl2' C2S' 1.79(3) . ?
C1S C1S' 0.60(6) . ?
C1S C2S' 1.46(7) . ?
C1S C2S 1.44(6) . ?
C1S' C2S' 1.55(8) . ?
C1S' C2S 1.38(8) . ?
Cl3 Cl3' 0.51(4) . ?
Cl3 C3S 1.76(3) . ?
Cl3 C3S' 1.96(5) . ?
Cl3' C3S' 1.75(3) . ?
Cl3' C3S 1.73(4) . ?
Cl4 Cl4' 0.66(3) . ?
Cl4 C4S' 1.71(4) . ?
Cl4 C4S 1.75(3) . ?
Cl4' C4S 1.59(5) . ?
Cl4' C4S' 1.73(3) . ?
C3S C3S' 0.72(6) . ?
C3S C4S 1.57(8) . ?
C3S C4S' 1.83(6) . ?
C3S' C4S' 1.26(6) . ?
C3S' C4S 1.23(6) . ?
C4S C4S' 0.65(7) . ?
Cl5 C5S 1.81(2) . ?
Cl6 C6S 1.93(2) . ?
C5S C6S 1.46(3) . ?
Cl7 C7S 1.71(2) . ?
Cl7 C7S' 1.78(3) . ?
Cl8 C8S 1.825(16) . ?
C7S C7S' 1.44(5) . ?
C7S C8S 1.45(2) . ?
C7S' C8S 1.47(3) . ?
